data_2238145
loop_
_publ_author_name
'Yuan, Wei-Guan'
'Zhang, Hong-Ling'

_publ_section_title
;
 <i>N</i>,<i>N</i>'-Diphenyl-9,10-dioxo-9,10-dihydroanthracene-2,7-disulfonamide
;
_journal_coeditor_code CV5417
_journal_issue 7
_journal_name_full 'Acta Crystallographica Section E'
_journal_page_first o1172
_journal_paper_doi 10.1107/S1600536813017303
_journal_volume 69
_journal_year 2013
_chemical_formula_iupac 'C26 H18 N2 O6 S2'
_chemical_formula_moiety 'C26 H18 N2 O6 S2'
_chemical_formula_sum 'C26 H18 N2 O6 S2'
_chemical_formula_weight 518.54
_chemical_name_systematic
;
<i>N</i>,<i>N</i>'-Diphenyl-9,10-dioxo-9,10-dihydroanthracene-2,7-disulfonamide
;
_space_group_IT_number 14
_symmetry_cell_setting monoclinic
_symmetry_space_group_name_Hall '-P 2ybc'
_symmetry_space_group_name_H-M 'P 1 21/c 1'
_atom_sites_solution_hydrogens geom
_atom_sites_solution_primary direct
_atom_sites_solution_secondary difmap
_audit_creation_method SHELXL-97
_cell_angle_alpha 90.00
_cell_angle_beta 104.511(12)
_cell_angle_gamma 90.00
_cell_formula_units_Z 4
_cell_length_a 10.247(4)
_cell_length_b 6.395(2)
_cell_length_c 36.265(12)
_cell_measurement_reflns_used 620
_cell_measurement_temperature 293(2)
_cell_measurement_theta_max 17.68
_cell_measurement_theta_min 2.69
_cell_volume 2300.6(14)
_computing_cell_refinement 'SAINT (Bruker, 2008)'
_computing_data_collection 'APEX2 (Bruker, 2008)'
_computing_data_reduction 'SAINT (Bruker, 2008)'
_computing_molecular_graphics 'SHELXTL (Sheldrick, 2008)'
_computing_publication_material 'SHELXTL (Sheldrick, 2008)'
_computing_structure_refinement 'SHELXL97 (Sheldrick, 2008)'
_computing_structure_solution 'SHELXS97 (Sheldrick, 2008)'
_diffrn_ambient_temperature 293(2)
_diffrn_measured_fraction_theta_full 0.999
_diffrn_measured_fraction_theta_max 0.999
_diffrn_measurement_device_type 'Bruker APEXII CCD'
_diffrn_measurement_method '\f and \w scans'
_diffrn_radiation_monochromator graphite
_diffrn_radiation_source 'fine-focus sealed tube'
_diffrn_radiation_type MoK\a
_diffrn_radiation_wavelength 0.71073
_diffrn_reflns_av_R_equivalents 0.0882
_diffrn_reflns_av_sigmaI/netI 0.1164
_diffrn_reflns_limit_h_max 12
_diffrn_reflns_limit_h_min -8
_diffrn_reflns_limit_k_max 7
_diffrn_reflns_limit_k_min -7
_diffrn_reflns_limit_l_max 44
_diffrn_reflns_limit_l_min -44
_diffrn_reflns_number 12233
_diffrn_reflns_theta_full 26.00
_diffrn_reflns_theta_max 26.00
_diffrn_reflns_theta_min 1.16
_exptl_absorpt_coefficient_mu 0.280
_exptl_absorpt_correction_T_max 0.9619
_exptl_absorpt_correction_T_min 0.9308
_exptl_absorpt_correction_type multi-scan
_exptl_absorpt_process_details '(SADABS; Bruker, 2008)'
_exptl_crystal_colour yellow
_exptl_crystal_density_diffrn 1.497
_exptl_crystal_density_method 'not measured'
_exptl_crystal_description needle
_exptl_crystal_F_000 1072
_exptl_crystal_size_max 0.26
_exptl_crystal_size_mid 0.17
_exptl_crystal_size_min 0.14
_refine_diff_density_max 0.327
_refine_diff_density_min -0.318
_refine_ls_extinction_method none
_refine_ls_goodness_of_fit_ref 1.002
_refine_ls_hydrogen_treatment constr
_refine_ls_matrix_type full
_refine_ls_number_parameters 325
_refine_ls_number_reflns 4512
_refine_ls_number_restraints 0
_refine_ls_restrained_S_all 1.002
_refine_ls_R_factor_all 0.1547
_refine_ls_R_factor_gt 0.0594
_refine_ls_shift/su_max 0.000
_refine_ls_shift/su_mean 0.000
_refine_ls_structure_factor_coef Fsqd
_refine_ls_weighting_details 'calc w=1/[\s^2^(Fo^2^)+(0.0400P)^2^] where P=(Fo^2^+2Fc^2^)/3'
_refine_ls_weighting_scheme calc
_refine_ls_wR_factor_gt 0.1125
_refine_ls_wR_factor_ref 0.1464
_reflns_number_gt 1965
_reflns_number_total 4512
_reflns_threshold_expression I>2sigma(I)
_cod_data_source_file cv5417.cif
_cod_data_source_block I
_cod_original_sg_symbol_H-M 'P 21/c'
_cod_database_code 2238145
_cod_database_fobs_code 2238145

loop_
_symmetry_equiv_pos_as_xyz
'x, y, z'
'-x, y+1/2, -z+1/2'
'-x, -y, -z'
'x, -y-1/2, z-1/2'

loop_
_atom_site_type_symbol
_atom_site_label
_atom_site_fract_x
_atom_site_fract_y
_atom_site_fract_z
_atom_site_U_iso_or_equiv
_atom_site_adp_type
_atom_site_calc_flag
_atom_site_refinement_flags
_atom_site_occupancy
_atom_site_symmetry_multiplicity
S S1 0.58554(13) 0.18230(18) 0.79332(3) 0.0572(4) Uani d . 1 1
S S2 0.28393(12) 1.46829(17) 0.92991(3) 0.0563(4) Uani d . 1 1
O O1 0.6506(3) -0.0105(4) 0.80672(8) 0.0677(9) Uani d . 1 1
O O2 0.4492(3) 0.1852(4) 0.77093(8) 0.0677(9) Uani d . 1 1
O O3 0.3522(3) 0.8677(5) 0.83377(8) 0.0714(10) Uani d . 1 1
O O4 0.7155(3) 0.6645(5) 0.96336(7) 0.0645(9) Uani d . 1 1
O O5 0.2258(3) 1.5295(4) 0.89183(7) 0.0634(9) Uani d . 1 1
O O6 0.3526(3) 1.6176(4) 0.95722(8) 0.0720(9) Uani d . 1 1
N N1 0.6729(4) 0.3019(5) 0.76842(9) 0.0580(10) Uani d . 1 1
H H1B 0.6322 0.3522 0.7466 0.070 Uiso calc R 1 1
N N2 0.1695(3) 1.3670(5) 0.94892(9) 0.0566(10) Uani d . 1 1
H H2B 0.1538 1.4248 0.9688 0.068 Uiso calc R 1 1
C C1 0.8998(6) 0.1581(8) 0.77943(12) 0.0693(14) Uani d . 1 1
H H1A 0.8636 0.0292 0.7703 0.083 Uiso calc R 1 1
C C2 1.0385(7) 0.1863(11) 0.79121(14) 0.0858(17) Uani d . 1 1
H H2A 1.0954 0.0752 0.7896 0.103 Uiso calc R 1 1
C C3 1.0928(6) 0.3734(12) 0.80505(14) 0.0867(18) Uani d . 1 1
H H3A 1.1858 0.3900 0.8129 0.104 Uiso calc R 1 1
C C4 1.0079(7) 0.5385(10) 0.80733(13) 0.0823(16) Uani d . 1 1
H H4A 1.0444 0.6671 0.8165 0.099 Uiso calc R 1 1
C C5 0.8700(6) 0.5145(8) 0.79609(12) 0.0665(13) Uani d . 1 1
H H5A 0.8138 0.6253 0.7984 0.080 Uiso calc R 1 1
C C6 0.8160(5) 0.3270(8) 0.78157(11) 0.0556(12) Uani d . 1 1
C C7 0.6861(4) 0.2840(7) 0.86814(11) 0.0547(12) Uani d . 1 1
H H7A 0.7385 0.1643 0.8693 0.066 Uiso calc R 1 1
C C8 0.5946(4) 0.3395(7) 0.83429(11) 0.0472(11) Uani d . 1 1
C C9 0.5143(4) 0.5151(6) 0.83231(11) 0.0481(11) Uani d . 1 1
H H9A 0.4528 0.5501 0.8096 0.058 Uiso calc R 1 1
C C10 0.5262(4) 0.6392(6) 0.86460(11) 0.0455(11) Uani d . 1 1
C C11 0.6200(4) 0.5845(6) 0.89853(11) 0.0452(11) Uani d . 1 1
C C12 0.6987(4) 0.4077(7) 0.90007(12) 0.0512(11) Uani d . 1 1
H H12A 0.7603 0.3719 0.9227 0.061 Uiso calc R 1 1
C C13 0.6374(4) 0.7168(7) 0.93335(12) 0.0489(11) Uani d . 1 1
C C14 0.5571(4) 0.9119(6) 0.93028(11) 0.0455(11) Uani d . 1 1
C C15 0.4591(4) 0.9599(6) 0.89736(11) 0.0438(10) Uani d . 1 1
C C16 0.4378(4) 0.8243(7) 0.86281(11) 0.0502(11) Uani d . 1 1
C C17 0.3778(4) 1.1325(7) 0.89652(11) 0.0503(11) Uani d . 1 1
H H17A 0.3115 1.1640 0.8746 0.060 Uiso calc R 1 1
C C18 0.3949(4) 1.2593(6) 0.92850(11) 0.0478(11) Uani d . 1 1
C C19 0.4951(4) 1.2139(7) 0.96133(11) 0.0551(12) Uani d . 1 1
H H19A 0.5071 1.2998 0.9826 0.066 Uiso calc R 1 1
C C20 0.5760(4) 1.0420(7) 0.96214(11) 0.0538(12) Uani d . 1 1
H H20A 0.6434 1.0121 0.9839 0.065 Uiso calc R 1 1
C C21 0.0947(4) 1.1849(7) 0.93340(12) 0.0488(11) Uani d . 1 1
C C22 0.0754(5) 1.0319(8) 0.95845(12) 0.0642(13) Uani d . 1 1
H H22A 0.1091 1.0515 0.9845 0.077 Uiso calc R 1 1
C C23 0.0068(5) 0.8506(8) 0.94520(17) 0.0824(16) Uani d . 1 1
H H23A -0.0066 0.7488 0.9622 0.099 Uiso calc R 1 1
C C24 -0.0416(5) 0.8218(8) 0.90673(17) 0.0739(15) Uani d . 1 1
H H24A -0.0871 0.6993 0.8975 0.089 Uiso calc R 1 1
C C25 -0.0229(5) 0.9733(8) 0.88214(14) 0.0710(14) Uani d . 1 1
H H25A -0.0551 0.9522 0.8561 0.085 Uiso calc R 1 1
C C26 0.0431(4) 1.1582(8) 0.89523(12) 0.0626(13) Uani d . 1 1
H H26A 0.0521 1.2626 0.8782 0.075 Uiso calc R 1 1

loop_
_atom_site_aniso_label
_atom_site_aniso_U_11
_atom_site_aniso_U_22
_atom_site_aniso_U_33
_atom_site_aniso_U_12
_atom_site_aniso_U_13
_atom_site_aniso_U_23
S1 0.0700(9) 0.0481(7) 0.0503(7) -0.0020(7) 0.0094(6) -0.0015(6)
S2 0.0659(8) 0.0510(7) 0.0529(8) -0.0088(7) 0.0166(6) -0.0050(6)
O1 0.095(2) 0.0398(18) 0.0637(19) 0.0054(17) 0.0110(18) 0.0079(15)
O2 0.065(2) 0.061(2) 0.0660(19) -0.0071(17) -0.0047(17) -0.0067(16)
O3 0.083(2) 0.079(2) 0.0415(18) 0.0234(19) -0.0047(17) -0.0046(16)
O4 0.066(2) 0.078(2) 0.0431(18) 0.0071(18) 0.0017(16) 0.0034(16)
O5 0.081(2) 0.0580(19) 0.0484(18) 0.0018(17) 0.0117(17) 0.0043(15)
O6 0.086(2) 0.057(2) 0.066(2) -0.0179(18) 0.0065(18) -0.0195(16)
N1 0.076(3) 0.061(2) 0.0359(19) 0.001(2) 0.013(2) 0.0038(18)
N2 0.063(2) 0.062(2) 0.051(2) -0.006(2) 0.027(2) -0.0133(18)
C1 0.087(4) 0.074(4) 0.048(3) 0.012(3) 0.021(3) -0.002(3)
C2 0.088(5) 0.118(5) 0.059(3) 0.035(4) 0.032(3) 0.017(4)
C3 0.071(4) 0.138(6) 0.050(3) -0.007(4) 0.014(3) 0.018(4)
C4 0.093(5) 0.099(5) 0.053(3) -0.012(4) 0.015(3) 0.006(3)
C5 0.083(4) 0.065(4) 0.054(3) 0.007(3) 0.022(3) 0.001(3)
C6 0.079(4) 0.054(3) 0.035(2) 0.007(3) 0.018(2) 0.001(2)
C7 0.057(3) 0.056(3) 0.051(3) -0.001(2) 0.012(2) 0.002(2)
C8 0.048(3) 0.051(3) 0.045(3) -0.006(2) 0.015(2) -0.001(2)
C9 0.047(3) 0.052(3) 0.041(2) -0.004(2) 0.003(2) 0.005(2)
C10 0.051(3) 0.049(3) 0.036(2) -0.006(2) 0.011(2) 0.004(2)
C11 0.045(3) 0.049(3) 0.041(3) -0.009(2) 0.011(2) 0.006(2)
C12 0.048(3) 0.060(3) 0.044(3) -0.006(2) 0.008(2) 0.007(2)
C13 0.045(3) 0.057(3) 0.041(3) -0.009(2) 0.004(2) 0.008(2)
C14 0.046(3) 0.051(3) 0.037(2) -0.011(2) 0.007(2) 0.004(2)
C15 0.052(3) 0.044(3) 0.036(2) -0.009(2) 0.013(2) 0.004(2)
C16 0.055(3) 0.056(3) 0.038(2) -0.001(2) 0.009(2) 0.005(2)
C17 0.054(3) 0.056(3) 0.040(3) -0.010(2) 0.008(2) 0.005(2)
C18 0.050(3) 0.050(3) 0.044(3) -0.011(2) 0.010(2) 0.000(2)
C19 0.066(3) 0.058(3) 0.041(3) -0.013(3) 0.012(2) -0.009(2)
C20 0.053(3) 0.064(3) 0.039(3) -0.007(3) 0.001(2) 0.000(2)
C21 0.045(3) 0.051(3) 0.051(3) -0.001(2) 0.013(2) -0.002(2)
C22 0.064(3) 0.077(4) 0.051(3) -0.002(3) 0.012(3) 0.000(3)
C23 0.085(4) 0.072(4) 0.095(4) -0.011(3) 0.032(4) 0.017(3)
C24 0.065(4) 0.060(3) 0.100(4) -0.012(3) 0.028(3) -0.005(3)
C25 0.063(3) 0.078(4) 0.073(3) -0.010(3) 0.019(3) -0.014(3)
C26 0.064(3) 0.070(3) 0.052(3) -0.008(3) 0.010(3) -0.002(3)

loop_
_atom_type_symbol
_atom_type_description
_atom_type_scat_dispersion_real
_atom_type_scat_dispersion_imag
_atom_type_scat_source
C C 0.0033 0.0016 'International Tables Vol C Tables 4.2.6.8 and 6.1.1.4'
H H 0.0000 0.0000 'International Tables Vol C Tables 4.2.6.8 and 6.1.1.4'
N N 0.0061 0.0033 'International Tables Vol C Tables 4.2.6.8 and 6.1.1.4'
O O 0.0106 0.0060 'International Tables Vol C Tables 4.2.6.8 and 6.1.1.4'
S S 0.1246 0.1234 'International Tables Vol C Tables 4.2.6.8 and 6.1.1.4'

loop_
_geom_angle_atom_site_label_1
_geom_angle_atom_site_label_2
_geom_angle_atom_site_label_3
_geom_angle
O1 S1 O2 120.75(19)
O1 S1 N1 108.8(2)
O2 S1 N1 106.02(19)
O1 S1 C8 106.36(19)
O2 S1 C8 107.9(2)
N1 S1 C8 106.22(19)
O5 S2 O6 120.37(19)
O5 S2 N2 110.50(18)
O6 S2 N2 104.67(19)
O5 S2 C18 107.33(19)
O6 S2 C18 108.5(2)
N2 S2 C18 104.34(18)
C6 N1 S1 122.1(3)
C6 N1 H1B 119.0
S1 N1 H1B 119.0
C21 N2 S2 121.8(3)
C21 N2 H2B 119.1
S2 N2 H2B 119.1
C2 C1 C6 118.6(5)
C2 C1 H1A 120.7
C6 C1 H1A 120.7
C3 C2 C1 121.3(6)
C3 C2 H2A 119.3
C1 C2 H2A 119.3
C2 C3 C4 119.2(6)
C2 C3 H3A 120.4
C4 C3 H3A 120.4
C5 C4 C3 120.7(6)
C5 C4 H4A 119.6
C3 C4 H4A 119.6
C6 C5 C4 119.8(5)
C6 C5 H5A 120.1
C4 C5 H5A 120.1
C5 C6 C1 120.3(5)
C5 C6 N1 120.5(5)
C1 C6 N1 119.2(5)
C12 C7 C8 119.6(4)
C12 C7 H7A 120.2
C8 C7 H7A 120.2
C9 C8 C7 120.9(4)
C9 C8 S1 120.7(3)
C7 C8 S1 118.4(3)
C8 C9 C10 119.5(4)
C8 C9 H9A 120.3
C10 C9 H9A 120.3
C9 C10 C11 119.5(4)
C9 C10 C16 119.6(4)
C11 C10 C16 121.0(4)
C12 C11 C10 120.3(4)
C12 C11 C13 119.0(4)
C10 C11 C13 120.7(4)
C11 C12 C7 120.3(4)
C11 C12 H12A 119.9
C7 C12 H12A 119.9
O4 C13 C14 121.6(4)
O4 C13 C11 120.6(4)
C14 C13 C11 117.8(4)
C15 C14 C20 120.0(4)
C15 C14 C13 121.3(4)
C20 C14 C13 118.7(4)
C17 C15 C14 120.0(4)
C17 C15 C16 119.0(4)
C14 C15 C16 121.0(4)
O3 C16 C10 121.2(4)
O3 C16 C15 120.9(4)
C10 C16 C15 117.9(4)
C15 C17 C18 120.0(4)
C15 C17 H17A 120.0
C18 C17 H17A 120.0
C17 C18 C19 120.2(4)
C17 C18 S2 121.2(3)
C19 C18 S2 118.4(3)
C20 C19 C18 119.8(4)
C20 C19 H19A 120.1
C18 C19 H19A 120.1
C19 C20 C14 120.1(4)
C19 C20 H20A 120.0
C14 C20 H20A 120.0
C26 C21 C22 119.7(4)
C26 C21 N2 122.4(4)
C22 C21 N2 117.9(4)
C23 C22 C21 120.7(4)
C23 C22 H22A 119.7
C21 C22 H22A 119.7
C24 C23 C22 119.4(5)
C24 C23 H23A 120.3
C22 C23 H23A 120.3
C25 C24 C23 119.8(5)
C25 C24 H24A 120.1
C23 C24 H24A 120.1
C24 C25 C26 121.3(5)
C24 C25 H25A 119.4
C26 C25 H25A 119.4
C21 C26 C25 119.1(5)
C21 C26 H26A 120.4
C25 C26 H26A 120.4

loop_
_geom_bond_atom_site_label_1
_geom_bond_atom_site_label_2
_geom_bond_distance
S1 O1 1.428(3)
S1 O2 1.430(3)
S1 N1 1.615(4)
S1 C8 1.777(4)
S2 O5 1.415(3)
S2 O6 1.428(3)
S2 N2 1.636(3)
S2 C18 1.764(4)
O3 C16 1.222(4)
O4 C13 1.225(4)
N1 C6 1.433(5)
N1 H1B 0.8600
N2 C21 1.429(5)
N2 H2B 0.8600
C1 C2 1.390(7)
C1 C6 1.394(6)
C1 H1A 0.9300
C2 C3 1.361(7)
C2 H2A 0.9300
C3 C4 1.383(7)
C3 H3A 0.9300
C4 C5 1.378(6)
C4 H4A 0.9300
C5 C6 1.370(6)
C5 H5A 0.9300
C7 C12 1.382(5)
C7 C8 1.391(5)
C7 H7A 0.9300
C8 C9 1.384(5)
C9 C10 1.394(5)
C9 H9A 0.9300
C10 C11 1.402(5)
C10 C16 1.482(6)
C11 C12 1.382(5)
C11 C13 1.493(5)
C12 H12A 0.9300
C13 C14 1.483(5)
C14 C15 1.388(5)
C14 C20 1.398(5)
C15 C17 1.379(5)
C15 C16 1.494(5)
C17 C18 1.390(5)
C17 H17A 0.9300
C18 C19 1.394(5)
C19 C20 1.372(5)
C19 H19A 0.9300
C20 H20A 0.9300
C21 C26 1.363(5)
C21 C22 1.383(6)
C22 C23 1.379(6)
C22 H22A 0.9300
C23 C24 1.371(6)
C23 H23A 0.9300
C24 C25 1.362(6)
C24 H24A 0.9300
C25 C26 1.386(6)
C25 H25A 0.9300
C26 H26A 0.9300

loop_
_geom_hbond_atom_site_label_D
_geom_hbond_atom_site_label_H
_geom_hbond_atom_site_label_A
_geom_hbond_site_symmetry_A
_geom_hbond_distance_DH
_geom_hbond_distance_HA
_geom_hbond_distance_DA
_geom_hbond_angle_DHA
N2 H2B O4 3_677 0.86 2.55 3.110(4) 123
N1 H1B O2 2_656 0.86 2.32 2.952(5) 131
C19 H19A O6 3_687 0.93 2.35 3.164(5) 146

loop_
_geom_torsion_atom_site_label_1
_geom_torsion_atom_site_label_2
_geom_torsion_atom_site_label_3
_geom_torsion_atom_site_label_4
_geom_torsion
O1 S1 N1 C6 -47.7(4)
O2 S1 N1 C6 -179.0(3)
C8 S1 N1 C6 66.5(4)
O5 S2 N2 C21 60.2(3)
O6 S2 N2 C21 -168.9(3)
C18 S2 N2 C21 -54.9(3)
C6 C1 C2 C3 0.8(7)
C1 C2 C3 C4 -0.1(8)
C2 C3 C4 C5 0.6(8)
C3 C4 C5 C6 -1.7(7)
C4 C5 C6 C1 2.4(7)
C4 C5 C6 N1 -177.6(4)
C2 C1 C6 C5 -1.9(7)
C2 C1 C6 N1 178.1(4)
S1 N1 C6 C5 -102.5(4)
S1 N1 C6 C1 77.5(5)
C12 C7 C8 C9 -1.1(6)
C12 C7 C8 S1 177.7(3)
O1 S1 C8 C9 -164.6(3)
O2 S1 C8 C9 -33.8(4)
N1 S1 C8 C9 79.5(4)
O1 S1 C8 C7 16.5(4)
O2 S1 C8 C7 147.4(3)
N1 S1 C8 C7 -99.3(3)
C7 C8 C9 C10 0.7(6)
S1 C8 C9 C10 -178.1(3)
C8 C9 C10 C11 0.3(6)
C8 C9 C10 C16 -178.4(4)
C9 C10 C11 C12 -0.8(6)
C16 C10 C11 C12 177.9(4)
C9 C10 C11 C13 178.6(4)
C16 C10 C11 C13 -2.7(6)
C10 C11 C12 C7 0.3(6)
C13 C11 C12 C7 -179.1(4)
C8 C7 C12 C11 0.6(6)
C12 C11 C13 O4 -3.5(6)
C10 C11 C13 O4 177.2(4)
C12 C11 C13 C14 176.6(4)
C10 C11 C13 C14 -2.8(6)
O4 C13 C14 C15 -173.5(4)
C11 C13 C14 C15 6.4(6)
O4 C13 C14 C20 2.6(6)
C11 C13 C14 C20 -177.5(4)
C20 C14 C15 C17 -1.9(6)
C13 C14 C15 C17 174.1(4)
C20 C14 C15 C16 179.5(4)
C13 C14 C15 C16 -4.5(6)
C9 C10 C16 O3 1.8(6)
C11 C10 C16 O3 -177.0(4)
C9 C10 C16 C15 -176.6(4)
C11 C10 C16 C15 4.7(6)
C17 C15 C16 O3 2.0(6)
C14 C15 C16 O3 -179.4(4)
C17 C15 C16 C10 -179.7(4)
C14 C15 C16 C10 -1.1(6)
C14 C15 C17 C18 0.6(6)
C16 C15 C17 C18 179.3(4)
C15 C17 C18 C19 0.7(6)
C15 C17 C18 S2 -174.6(3)
O5 S2 C18 C17 -24.7(4)
O6 S2 C18 C17 -156.2(3)
N2 S2 C18 C17 92.6(4)
O5 S2 C18 C19 160.0(3)
O6 S2 C18 C19 28.4(4)
N2 S2 C18 C19 -82.7(3)
C17 C18 C19 C20 -0.7(6)
S2 C18 C19 C20 174.7(3)
C18 C19 C20 C14 -0.6(6)
C15 C14 C20 C19 1.9(6)
C13 C14 C20 C19 -174.2(4)
S2 N2 C21 C26 -43.2(5)
S2 N2 C21 C22 136.7(3)
C26 C21 C22 C23 1.3(7)
N2 C21 C22 C23 -178.6(4)
C21 C22 C23 C24 0.6(7)
C22 C23 C24 C25 -0.8(8)
C23 C24 C25 C26 -0.7(8)
C22 C21 C26 C25 -2.8(7)
N2 C21 C26 C25 177.0(4)
C24 C25 C26 C21 2.6(7)
